data_7058629
loop_
_publ_author_name
'Liu, Jinjian'
'Li, Jing'
'Lu, Wenbo'

_publ_section_title
;
 Effect of counter cations on the photochromic behaviors of three
 Zn--viologen complexes
;
_journal_issue 32
_journal_name_full 'New Journal of Chemistry'
_journal_page_first 12678
_journal_paper_doi 10.1039/C9NJ03022K
_journal_volume 43
_journal_year 2019
_chemical_formula_moiety 'C9 H13 O11 Zn, C8 H11 N, H2 O'
_chemical_formula_sum 'C17 H26 N O12 Zn'
_chemical_formula_weight 501.76
_space_group_crystal_system monoclinic
_space_group_IT_number 14
_space_group_name_Hall '-P 2yn'
_space_group_name_H-M_alt 'P 1 21/n 1'
_symmetry_space_group_name_Hall '-P 2yn'
_symmetry_space_group_name_H-M 'P 1 21/n 1'
_atom_sites_solution_hydrogens mixed
_atom_sites_solution_primary iterative
_audit_creation_date 2019-04-22
_audit_creation_method
;
Olex2 1.2
(compiled 2018.05.29 svn.r3508 for OlexSys, GUI svn.r5506)
;
_audit_update_record
;
2019-04-22 deposited with the CCDC.    2019-07-19 downloaded from the CCDC.
;
_cell_angle_alpha 90
_cell_angle_beta 91.4294(17)
_cell_angle_gamma 90
_cell_formula_units_Z 4
_cell_length_a 10.9320(2)
_cell_length_b 11.7094(3)
_cell_length_c 15.8407(3)
_cell_measurement_reflns_used 3368
_cell_measurement_temperature 273(2)
_cell_measurement_theta_max 71.8560
_cell_measurement_theta_min 3.7810
_cell_volume 2027.09(7)
_computing_cell_refinement 'CrysAlisPro 1.171.39.27b (Rigaku OD, 2015)'
_computing_data_collection 'CrysAlisPro 1.171.39.27b (Rigaku OD, 2015)'
_computing_data_reduction 'CrysAlisPro 1.171.39.27b (Rigaku OD, 2015)'
_computing_molecular_graphics 'Olex2 (Dolomanov et al., 2009)'
_computing_publication_material 'Olex2 (Dolomanov et al., 2009)'
_computing_structure_refinement 'ShelXL (Sheldrick, 2015)'
_computing_structure_solution
;
Superflip (Palatinus & Chapuis, 2007;Palatinus & van der Lee, 2008;
Palatinus et al., 2012)
;
_diffrn_ambient_temperature 273(2)
_diffrn_detector 'CCD plate'
_diffrn_detector_area_resol_mean 16.0710
_diffrn_detector_type Eos
_diffrn_measured_fraction_theta_full 0.999
_diffrn_measured_fraction_theta_max 0.980
_diffrn_measurement_details
;
List of Runs (angles in degrees, time in seconds):

  # Type    Start    End  Width  t~exp~   \w     \q     \k     \f   Frames
#--------------------------------------------------------------------------
  1  \w     -3.00  64.00   1.00    1.00    --    0.00  77.00  30.00   67
  2  \w     -3.00  36.00   1.00    1.00    --    0.00 -99.00-120.00   39
  3  \w     79.00 114.00   1.00    5.00    --   54.94  57.00-180.00   35
  4  \w      4.00  76.00   1.00    5.00    --   54.94 -57.00 120.00   72
  5  \w     49.00 115.00   1.00    5.00    --   54.94  57.00-120.00   66
  6  \w    -17.00  78.00   1.00    5.00    --   54.94 -38.00   0.00   95
  7  \w     38.00 106.00   1.00    2.50    --  109.89-111.00  30.00   68
  8  \w     52.00  78.00   1.00    2.50    --  109.89-111.00 150.00   26
  9  \w    114.00 178.00   1.00    2.50    --  109.89 111.00  30.00   64
 10  \w     45.00  89.00   1.00    2.50    --  109.89-111.00-120.00   44
 11  \w     44.00 103.00   1.00    2.50    --  109.89-111.00 120.00   59
 12  \w     85.00 110.00   1.00    2.50    --  109.89-111.00 150.00   25
 13  \w     84.00 177.00   1.00    2.50    --  109.89  25.00-120.00   93
 14  \w     89.00 178.00   1.00    2.50    --  109.89  50.00 120.00   89
 15  \w     69.00 106.00   1.00    2.50    --  109.89 -25.00  60.00   37
;
_diffrn_measurement_device 'four-circle diffractometer'
_diffrn_measurement_device_type 'Xcalibur, Eos, Gemini'
_diffrn_measurement_method '\w scans'
_diffrn_orient_matrix_type 'CrysAlisPro convention (1999,Acta A55,543-557)'
_diffrn_orient_matrix_UB_11 0.0161749000
_diffrn_orient_matrix_UB_12 -0.1219044000
_diffrn_orient_matrix_UB_13 -0.0345468000
_diffrn_orient_matrix_UB_21 0.1243780000
_diffrn_orient_matrix_UB_22 -0.0093215000
_diffrn_orient_matrix_UB_23 0.0474645000
_diffrn_orient_matrix_UB_31 -0.0644266000
_diffrn_orient_matrix_UB_32 -0.0486429000
_diffrn_orient_matrix_UB_33 0.0775283000
_diffrn_radiation_monochromator graphite
_diffrn_radiation_probe x-ray
_diffrn_radiation_type CuK\a
_diffrn_radiation_wavelength 1.54184
_diffrn_reflns_av_R_equivalents 0.0197
_diffrn_reflns_av_unetI/netI 0.0251
_diffrn_reflns_Laue_measured_fraction_full 0.999
_diffrn_reflns_Laue_measured_fraction_max 0.980
_diffrn_reflns_limit_h_max 12
_diffrn_reflns_limit_h_min -13
_diffrn_reflns_limit_k_max 12
_diffrn_reflns_limit_k_min -14
_diffrn_reflns_limit_l_max 19
_diffrn_reflns_limit_l_min -17
_diffrn_reflns_number 7477
_diffrn_reflns_point_group_measured_fraction_full 0.999
_diffrn_reflns_point_group_measured_fraction_max 0.980
_diffrn_reflns_theta_full 67.684
_diffrn_reflns_theta_max 72.033
_diffrn_reflns_theta_min 4.697
_diffrn_source 'fine-focus sealed X-ray tube'
_diffrn_source_type 'Enhance (Cu) X-ray Source'
_exptl_absorpt_coefficient_mu 2.300
_exptl_absorpt_correction_T_max 1.00000
_exptl_absorpt_correction_T_min 0.35760
_exptl_absorpt_correction_type multi-scan
_exptl_absorpt_process_details
;
CrysAlisPro 1.171.39.27b (Rigaku Oxford Diffraction, 2015)
Empirical absorption correction using spherical harmonics,
 implemented in SCALE3 ABSPACK scaling algorithm.
;
_exptl_crystal_colour colourless
_exptl_crystal_colour_primary colourless
_exptl_crystal_density_diffrn 1.644
_exptl_crystal_description block
_exptl_crystal_F_000 1044
_exptl_crystal_size_max 0.3
_exptl_crystal_size_mid 0.2
_exptl_crystal_size_min 0.2
_refine_diff_density_max 0.522
_refine_diff_density_min -0.515
_refine_diff_density_rms 0.088
_refine_ls_extinction_method none
_refine_ls_goodness_of_fit_ref 1.071
_refine_ls_hydrogen_treatment constr
_refine_ls_matrix_type full
_refine_ls_number_parameters 289
_refine_ls_number_reflns 3911
_refine_ls_number_restraints 0
_refine_ls_restrained_S_all 1.071
_refine_ls_R_factor_all 0.0460
_refine_ls_R_factor_gt 0.0420
_refine_ls_shift/su_max 0.000
_refine_ls_shift/su_mean 0.000
_refine_ls_structure_factor_coef Fsqd
_refine_ls_weighting_details 'w=1/[\s^2^(Fo^2^)+(0.0608P)^2^+2.0480P] where P=(Fo^2^+2Fc^2^)/3'
_refine_ls_weighting_scheme calc
_refine_ls_wR_factor_gt 0.1143
_refine_ls_wR_factor_ref 0.1174
_reflns_Friedel_coverage 0.000
_reflns_number_gt 3505
_reflns_number_total 3911
_reflns_threshold_expression 'I > 2\s(I)'
_cod_data_source_file c9nj03022k2.cif
_cod_data_source_block liujj20190412c
_cod_depositor_comments 'Adding full bibliography for 7058629--7058631.cif.'
_cod_database_code 7058629
_shelx_shelxl_version_number 2014/7
_chemical_oxdiff_formula 'C H O N Br Zn'
_shelx_space_group_comment
;
The symmetry employed for this shelxl refinement is uniquely defined
by the following loop, which should always be used as a source of
symmetry information in preference to the above space-group names.
They are only intended as comments.
;
_shelx_estimated_absorpt_t_max 0.656
_shelx_estimated_absorpt_t_min 0.545
_reflns_odcompleteness_completeness 99.90
_reflns_odcompleteness_iscentric 1
_reflns_odcompleteness_theta 66.97
_olex2_refinement_description
;
1. Fixed Uiso
 At 1.2 times of:
  All C(H) groups, All C(H,H) groups, All C(H,H,H) groups
 At 1.5 times of:
  All O(H,H) groups
2.a Free rotating group:
 O12(H12A,H12B)
2.b Rotating group:
 O10(H10A,H10B), O7(H7A,H7B), O9(H9A,H9B), O11(H11A,H11B), O8(H8A,H8B)
2.c Secondary CH2 refined with riding coordinates:
 C2(H2A,H2B), C3(H3A,H3B)
2.d Aromatic/amide H refined with riding coordinates:
 C17(H17), C14(H14), C4(H4), C6(H6), C5(H5), C11(H11), C7(H7)
2.e Idealised Me refined as rotating group:
 C1(H1A,H1B,H1C)
;
_olex2_submission_special_instructions 'No special instructions were received'
_oxdiff_exptl_absorpt_empirical_details
;
Empirical correction (ABSPACK) includes:
- Absorption correction using spherical harmonics
- Frame scaling
;
_oxdiff_exptl_absorpt_empirical_full_max 3.095
_oxdiff_exptl_absorpt_empirical_full_min 0.759

loop_
_space_group_symop_operation_xyz
'x, y, z'
'-x+1/2, y+1/2, -z+1/2'
'-x, -y, -z'
'x-1/2, -y-1/2, z-1/2'

loop_
_atom_site_label
_atom_site_type_symbol
_atom_site_fract_x
_atom_site_fract_y
_atom_site_fract_z
_atom_site_U_iso_or_equiv
_atom_site_adp_type
_atom_site_occupancy
_atom_site_site_symmetry_order
_atom_site_calc_flag
_atom_site_refinement_flags_posn
Zn1 Zn 0.56063(3) 0.45386(3) 0.15614(2) 0.02165(13) Uani 1 1 d .
O6 O 0.45603(18) 0.46157(14) 0.26612(11) 0.0279(4) Uani 1 1 d .
O5 O 0.38646(18) 0.64007(16) 0.25382(11) 0.0307(4) Uani 1 1 d .
O10 O 0.64370(18) 0.31179(16) 0.20762(11) 0.0302(4) Uani 1 1 d .
H10A H 0.6652 0.3246 0.2595 0.045 Uiso 1 1 d GR
H10B H 0.7080 0.2946 0.1798 0.045 Uiso 1 1 d GR
O4 O 0.26288(19) 0.84403(16) 0.51448(11) 0.0313(4) Uani 1 1 d .
O1 O 0.2945(2) 0.24234(17) 0.51301(13) 0.0466(6) Uani 1 1 d .
O7 O 0.46849(17) 0.59200(16) 0.09899(11) 0.0277(4) Uani 1 1 d .
H7A H 0.4161 0.6228 0.1335 0.042 Uiso 1 1 d GR
H7B H 0.4276 0.5701 0.0535 0.042 Uiso 1 1 d GR
O9 O 0.67381(17) 0.44637(14) 0.04883(11) 0.0244(4) Uani 1 1 d .
H9A H 0.7249 0.3893 0.0530 0.037 Uiso 1 1 d GR
H9B H 0.7162 0.5090 0.0443 0.037 Uiso 1 1 d GR
O2 O 0.3060(2) 0.32781(16) 0.63752(11) 0.0357(5) Uani 1 1 d .
O3 O 0.2885(2) 0.75776(18) 0.63775(11) 0.0466(6) Uani 1 1 d .
N1 N -0.0311(2) 0.4415(2) 0.28343(18) 0.0388(6) Uani 1 1 d .
C10 C 0.3702(2) 0.5470(2) 0.38681(15) 0.0220(5) Uani 1 1 d .
C15 C 0.3167(2) 0.6476(2) 0.51404(15) 0.0224(5) Uani 1 1 d .
O12 O 0.3443(3) 0.2433(2) 0.23570(18) 0.0595(7) Uani 1 1 d .
H12A H 0.2702 0.2245 0.2430 0.089 Uiso 1 1 d G
H12B H 0.3588 0.3069 0.2597 0.089 Uiso 1 1 d G
C17 C 0.3443(2) 0.6482(2) 0.42877(15) 0.0231(5) Uani 1 1 d .
H17 H 0.3455 0.7171 0.3995 0.028 Uiso 1 1 calc R
C9 C 0.4069(2) 0.5505(2) 0.29517(15) 0.0216(5) Uani 1 1 d .
C12 C 0.3306(2) 0.4414(2) 0.51443(16) 0.0221(5) Uani 1 1 d .
C14 C 0.3121(2) 0.5435(2) 0.55658(15) 0.0225(5) Uani 1 1 d .
H14 H 0.2965 0.5426 0.6140 0.027 Uiso 1 1 calc R
C13 C 0.3107(2) 0.3277(2) 0.55791(16) 0.0257(5) Uani 1 1 d .
C16 C 0.2880(2) 0.7583(2) 0.55846(15) 0.0250(5) Uani 1 1 d .
C8 C -0.0053(3) 0.4876(2) 0.4539(2) 0.0355(6) Uani 1 1 d .
C4 C -0.0371(3) 0.5497(3) 0.3109(2) 0.0444(8) Uani 1 1 d .
H4 H -0.0497 0.6087 0.2724 0.053 Uiso 1 1 calc R
C2 C 0.0211(6) 0.4870(5) 0.1341(3) 0.0881(16) Uani 1 1 d .
H2A H 0.0089 0.4564 0.0777 0.106 Uiso 1 1 calc R
H2B H -0.0147 0.5628 0.1342 0.106 Uiso 1 1 calc R
C6 C 0.0011(4) 0.3764(3) 0.4227(2) 0.0518(9) Uani 1 1 d .
H6 H 0.0148 0.3158 0.4597 0.062 Uiso 1 1 calc R
C5 C -0.0125(4) 0.3560(3) 0.3385(2) 0.0504(8) Uani 1 1 d .
H5 H -0.0089 0.2813 0.3188 0.061 Uiso 1 1 calc R
C1 C 0.1493(5) 0.4994(6) 0.1488(4) 0.108(2) Uani 1 1 d .
H1A H 0.1814 0.5526 0.1089 0.129 Uiso 1 1 calc GR
H1B H 0.1886 0.4267 0.1424 0.129 Uiso 1 1 calc GR
H1C H 0.1645 0.5274 0.2051 0.129 Uiso 1 1 calc GR
O11 O 0.43751(18) 0.33510(16) 0.09665(12) 0.0322(4) Uani 1 1 d .
H11A H 0.3852 0.3697 0.0618 0.048 Uiso 1 1 d GR
H11B H 0.3891 0.3036 0.1338 0.048 Uiso 1 1 d GR
C11 C 0.3621(2) 0.4433(2) 0.42972(16) 0.0237(5) Uani 1 1 d .
H11 H 0.3777 0.3753 0.4017 0.028 Uiso 1 1 calc R
C7 C -0.0247(3) 0.5737(3) 0.3953(2) 0.0424(7) Uani 1 1 d .
H7 H -0.0295 0.6490 0.4135 0.051 Uiso 1 1 calc R
C3 C -0.0498(3) 0.4156(3) 0.1919(2) 0.0492(8) Uani 1 1 d .
H3A H -0.0285 0.3362 0.1825 0.059 Uiso 1 1 calc R
H3B H -0.1361 0.4243 0.1775 0.059 Uiso 1 1 calc R
O8 O 0.68599(19) 0.56460(16) 0.21279(12) 0.0317(4) Uani 1 1 d .
H8A H 0.6584 0.5911 0.2601 0.048 Uiso 1 1 d GR
H8B H 0.6943 0.6258 0.1822 0.048 Uiso 1 1 d GR

loop_
_atom_site_aniso_label
_atom_site_aniso_U_11
_atom_site_aniso_U_22
_atom_site_aniso_U_33
_atom_site_aniso_U_23
_atom_site_aniso_U_13
_atom_site_aniso_U_12
Zn1 0.0288(2) 0.0181(2) 0.01831(19) 0.00006(11) 0.00448(13) 0.00052(12)
O6 0.0393(11) 0.0222(9) 0.0229(9) 0.0002(7) 0.0131(8) 0.0027(8)
O5 0.0475(11) 0.0239(9) 0.0210(8) 0.0038(7) 0.0103(8) 0.0081(8)
O10 0.0418(11) 0.0286(10) 0.0202(8) 0.0024(7) 0.0032(7) 0.0112(8)
O4 0.0506(12) 0.0204(9) 0.0231(9) 0.0001(7) 0.0024(8) 0.0085(8)
O1 0.0905(18) 0.0214(10) 0.0286(10) -0.0024(8) 0.0170(11) -0.0157(11)
O7 0.0349(10) 0.0260(9) 0.0223(8) -0.0005(7) 0.0032(7) 0.0045(8)
O9 0.0312(9) 0.0190(9) 0.0232(9) 0.0000(7) 0.0065(7) 0.0006(7)
O2 0.0623(13) 0.0261(10) 0.0191(9) 0.0031(7) 0.0085(8) -0.0096(9)
O3 0.0898(17) 0.0330(11) 0.0169(9) -0.0016(8) 0.0032(10) 0.0267(11)
N1 0.0354(13) 0.0285(13) 0.0529(16) -0.0038(11) 0.0087(12) 0.0001(10)
C10 0.0284(13) 0.0191(12) 0.0187(12) 0.0008(9) 0.0064(9) 0.0010(9)
C15 0.0272(12) 0.0204(12) 0.0196(11) -0.0006(9) 0.0036(9) 0.0030(10)
O12 0.0724(18) 0.0504(15) 0.0564(15) -0.0065(12) 0.0157(13) -0.0253(13)
C17 0.0320(13) 0.0183(11) 0.0193(11) 0.0017(9) 0.0061(9) 0.0034(10)
C9 0.0264(12) 0.0198(12) 0.0188(11) -0.0020(9) 0.0061(9) -0.0009(9)
C12 0.0263(12) 0.0185(12) 0.0216(12) 0.0021(9) 0.0049(10) -0.0017(9)
C14 0.0291(12) 0.0219(12) 0.0167(11) -0.0004(9) 0.0054(9) 0.0016(10)
C13 0.0333(13) 0.0194(12) 0.0248(12) 0.0014(10) 0.0081(10) -0.0045(10)
C16 0.0334(13) 0.0212(12) 0.0204(11) -0.0020(10) 0.0026(10) 0.0059(10)
C8 0.0309(14) 0.0232(13) 0.0529(18) -0.0010(13) 0.0111(13) 0.0020(11)
C4 0.0504(19) 0.0253(15) 0.058(2) 0.0013(13) 0.0086(16) -0.0012(13)
C2 0.107(4) 0.098(4) 0.060(3) -0.019(3) 0.018(3) -0.029(3)
C6 0.074(2) 0.0276(16) 0.054(2) -0.0004(14) 0.0086(18) 0.0129(16)
C5 0.066(2) 0.0250(15) 0.061(2) -0.0052(15) 0.0081(17) 0.0088(15)
C1 0.084(4) 0.137(5) 0.103(4) -0.062(4) 0.048(3) -0.044(4)
O11 0.0358(10) 0.0262(10) 0.0343(10) 0.0017(8) -0.0030(8) -0.0043(8)
C11 0.0322(13) 0.0185(12) 0.0209(12) -0.0031(9) 0.0064(10) 0.0004(10)
C7 0.0506(19) 0.0217(14) 0.0554(19) -0.0045(13) 0.0092(15) -0.0016(13)
C3 0.0471(19) 0.0472(19) 0.053(2) -0.0104(16) 0.0011(15) -0.0043(16)
O8 0.0463(12) 0.0266(9) 0.0225(9) -0.0023(7) 0.0044(8) -0.0120(8)

loop_
_atom_type_symbol
_atom_type_description
_atom_type_scat_dispersion_real
_atom_type_scat_dispersion_imag
_atom_type_scat_source
C C 0.0181 0.0091 'International Tables Vol C Tables 4.2.6.8 and 6.1.1.4'
H H 0.0000 0.0000 'International Tables Vol C Tables 4.2.6.8 and 6.1.1.4'
N N 0.0311 0.0180 'International Tables Vol C Tables 4.2.6.8 and 6.1.1.4'
O O 0.0492 0.0322 'International Tables Vol C Tables 4.2.6.8 and 6.1.1.4'
Zn Zn -1.5491 0.6778 'International Tables Vol C Tables 4.2.6.8 and 6.1.1.4'

loop_
_geom_angle_atom_site_label_1
_geom_angle_atom_site_label_2
_geom_angle_atom_site_label_3
_geom_angle
_geom_angle_site_symmetry_3
O6 Zn1 O9 177.30(7) .
O6 Zn1 O11 92.50(8) .
O10 Zn1 O6 87.15(7) .
O10 Zn1 O7 176.34(8) .
O10 Zn1 O9 91.35(7) .
O10 Zn1 O11 85.15(8) .
O10 Zn1 O8 93.08(8) .
O7 Zn1 O6 93.38(7) .
O7 Zn1 O9 88.25(7) .
O7 Zn1 O11 91.21(8) .
O9 Zn1 O11 89.61(7) .
O8 Zn1 O6 88.96(8) .
O8 Zn1 O7 90.55(8) .
O8 Zn1 O9 88.87(7) .
O8 Zn1 O11 177.64(8) .
C9 O6 Zn1 125.47(15) .
C4 N1 C3 120.1(3) .
C5 N1 C4 120.2(3) .
C5 N1 C3 119.7(3) .
C17 C10 C9 119.8(2) .
C17 C10 C11 119.5(2) .
C11 C10 C9 120.8(2) .
C17 C15 C14 119.0(2) .
C17 C15 C16 120.0(2) .
C14 C15 C16 121.0(2) .
C10 C17 C15 120.7(2) .
O6 C9 C10 116.9(2) .
O5 C9 O6 124.8(2) .
O5 C9 C10 118.3(2) .
C14 C12 C13 120.9(2) .
C14 C12 C11 119.4(2) .
C11 C12 C13 119.6(2) .
C12 C14 C15 120.9(2) .
O1 C13 O2 124.4(2) .
O1 C13 C12 117.9(2) .
O2 C13 C12 117.6(2) .
O4 C16 O3 123.9(2) .
O4 C16 C15 118.4(2) .
O3 C16 C15 117.7(2) .
C6 C8 C8 121.7(4) 3_566
C7 C8 C8 121.5(3) 3_566
C7 C8 C6 116.7(3) .
N1 C4 C7 120.4(3) .
C1 C2 C3 119.2(6) .
C5 C6 C8 120.4(3) .
N1 C5 C6 121.3(3) .
C12 C11 C10 120.3(2) .
C4 C7 C8 121.1(3) .
C2 C3 N1 115.3(3) .

loop_
_geom_bond_atom_site_label_1
_geom_bond_atom_site_label_2
_geom_bond_distance
_geom_bond_site_symmetry_2
Zn1 O6 2.1095(17) .
Zn1 O10 2.0542(18) .
Zn1 O7 2.0988(18) .
Zn1 O9 2.1291(17) .
Zn1 O11 2.1378(19) .
Zn1 O8 2.0745(19) .
O6 C9 1.263(3) .
O5 C9 1.254(3) .
O4 C16 1.249(3) .
O1 C13 1.237(3) .
O2 C13 1.263(3) .
O3 C16 1.256(3) .
N1 C4 1.341(4) .
N1 C5 1.340(4) .
N1 C3 1.490(4) .
C10 C17 1.391(3) .
C10 C9 1.516(3) .
C10 C11 1.395(3) .
C15 C17 1.392(3) .
C15 C14 1.394(3) .
C15 C16 1.511(3) .
C12 C14 1.387(3) .
C12 C13 1.516(3) .
C12 C11 1.394(3) .
C8 C8 1.490(6) 3_566
C8 C6 1.396(4) .
C8 C7 1.383(4) .
C4 C7 1.370(5) .
C2 C1 1.423(8) .
C2 C3 1.474(6) .
C6 C5 1.359(5) .
